data_4036679
loop_
_publ_author_name
'Turo\<ckin, Aleksej'
'Honeker, Roman'
'Raven, William'
'Selig, Philipp'

_publ_section_title
;
 Synthesis of Chiral Bicyclic Guanidinium Salts using
 Di(imidazole-1-yl)methanimine.
;
_journal_issue 11
_journal_name_full 'The Journal of organic chemistry'
_journal_page_first 4516
_journal_page_last 4529
_journal_paper_doi 10.1021/acs.joc.6b00283
_journal_volume 81
_journal_year 2016
_chemical_absolute_configuration rmad
_chemical_formula_moiety 'C20 H24 N3, Cl, H2 O'
_chemical_formula_sum 'C20 H26 Cl N3 O'
_chemical_formula_weight 359.89
_chemical_melting_point unk
_chemical_name_common 8
_space_group_crystal_system orthorhombic
_space_group_IT_number 19
_space_group_name_Hall 'P 2ac 2ab'
_space_group_name_H-M_alt 'P 21 21 21'
_atom_sites_solution_hydrogens difmap
_audit_creation_method SHELXL-2013
_cell_angle_alpha 90
_cell_angle_beta 90
_cell_angle_gamma 90
_cell_formula_units_Z 4
_cell_length_a 10.807(2)
_cell_length_b 11.284(2)
_cell_length_c 15.094(3)
_cell_measurement_temperature 100(2)
_cell_volume 1840.7(6)
_computing_cell_refinement SMART
_computing_data_collection 'SMART (Bruker, 2001)'
_computing_data_reduction 'SAINT (Bruker, 1999)'
_computing_molecular_graphics 'PLATON (Spek, 2003)'
_computing_publication_material 'SHELXL2013 (Sheldrick, 2013)'
_computing_structure_refinement 'SHELXL2013 (Sheldrick, 2013)'
_computing_structure_solution 'SHELXS2013 (Sheldrick, 2013)'
_diffrn_ambient_temperature 100(2)
_diffrn_measured_fraction_theta_full 0.999
_diffrn_measured_fraction_theta_max 0.997
_diffrn_measurement_device_type 'CCD Area Detector'
_diffrn_measurement_method '\w scans'
_diffrn_radiation_type MoK\a
_diffrn_radiation_wavelength 0.71073
_diffrn_reflns_av_R_equivalents 0.0446
_diffrn_reflns_av_unetI/netI 0.0349
_diffrn_reflns_Laue_measured_fraction_full 0.999
_diffrn_reflns_Laue_measured_fraction_max 0.997
_diffrn_reflns_limit_h_max 14
_diffrn_reflns_limit_h_min -14
_diffrn_reflns_limit_k_max 15
_diffrn_reflns_limit_k_min -15
_diffrn_reflns_limit_l_max 20
_diffrn_reflns_limit_l_min -20
_diffrn_reflns_number 22832
_diffrn_reflns_point_group_measured_fraction_full 0.999
_diffrn_reflns_point_group_measured_fraction_max 0.996
_diffrn_reflns_theta_full 25.242
_diffrn_reflns_theta_max 28.793
_diffrn_reflns_theta_min 2.318
_diffrn_source 'Incoatec microsource'
_exptl_absorpt_coefficient_mu 0.221
_exptl_absorpt_correction_T_max 0.7458
_exptl_absorpt_correction_T_min 0.6269
_exptl_absorpt_correction_type multi-scan
_exptl_absorpt_process_details SADABS
_exptl_crystal_colour colourless
_exptl_crystal_density_diffrn 1.299
_exptl_crystal_description block
_exptl_crystal_F_000 768
_exptl_crystal_size_max 0.340
_exptl_crystal_size_mid 0.240
_exptl_crystal_size_min 0.240
_refine_diff_density_max 0.267
_refine_diff_density_min -0.170
_refine_diff_density_rms 0.044
_refine_ls_abs_structure_details
;
 Flack x determined using 1824 quotients [(I+)-(I-)]/[(I+)+(I-)]
 (Parsons and Flack (2004), Acta Cryst. A60, s61).
;
_refine_ls_abs_structure_Flack -0.03(3)
_refine_ls_extinction_method none
_refine_ls_goodness_of_fit_ref 1.033
_refine_ls_hydrogen_treatment refall
_refine_ls_matrix_type full
_refine_ls_number_parameters 330
_refine_ls_number_reflns 4781
_refine_ls_number_restraints 0
_refine_ls_restrained_S_all 1.033
_refine_ls_R_factor_all 0.0403
_refine_ls_R_factor_gt 0.0365
_refine_ls_shift/su_max 0.000
_refine_ls_shift/su_mean 0.000
_refine_ls_structure_factor_coef Fsqd
_refine_ls_weighting_details
;
 w=1/[\s^2^(Fo^2^)+(0.0500P)^2^+0.2288P]
 where P=(Fo^2^+2Fc^2^)/3
;
_refine_ls_weighting_scheme calc
_refine_ls_wR_factor_gt 0.0882
_refine_ls_wR_factor_ref 0.0915
_reflns_Friedel_coverage 0.764
_reflns_Friedel_fraction_full 1.000
_reflns_Friedel_fraction_max 0.994
_reflns_number_gt 4438
_reflns_number_total 4781
_reflns_threshold_expression 'I > 2\s(I)'
_cod_data_source_file jo6b00283_si_001.cif
_cod_data_source_block 8
_cod_original_cell_volume 1840.6(6)
_cod_database_code 4036679
_shelx_space_group_comment
;
The symmetry employed for this shelxl refinement is uniquely defined
by the following loop, which should always be used as a source of
symmetry information in preference to the above space-group names.
They are only intended as comments.
;
_shelx_estimated_absorpt_t_min 0.929
_shelx_estimated_absorpt_t_max 0.949
_shelxl_version_number 2013-2

loop_
_space_group_symop_operation_xyz
'x, y, z'
'-x+1/2, -y, z+1/2'
'-x, y+1/2, -z+1/2'
'x+1/2, -y+1/2, -z'

loop_
_atom_site_label
_atom_site_type_symbol
_atom_site_fract_x
_atom_site_fract_y
_atom_site_fract_z
_atom_site_U_iso_or_equiv
_atom_site_adp_type
_atom_site_occupancy
_atom_site_site_symmetry_order
_atom_site_calc_flag
Cl1 Cl 0.08887(5) 0.68286(5) 0.05190(4) 0.02727(14) Uani 1 1 d
O1 O -0.2912(2) 0.2594(2) 0.60335(14) 0.0450(5) Uani 1 1 d
H1D H -0.373(4) 0.264(4) 0.584(3) 0.064(12) Uiso 1 1 d
H1E H -0.238(4) 0.233(4) 0.564(3) 0.077(14) Uiso 1 1 d
N1 N -0.24215(17) 0.20347(16) 0.25557(12) 0.0193(4) Uani 1 1 d
H1F H -0.229(2) 0.183(2) 0.3084(17) 0.018(6) Uiso 1 1 d
N2 N -0.04975(18) 0.28983(17) 0.25809(14) 0.0228(4) Uani 1 1 d
H2F H -0.046(3) 0.264(3) 0.304(2) 0.024(7) Uiso 1 1 d
N3 N -0.18371(16) 0.33253(16) 0.14187(12) 0.0187(3) Uani 1 1 d
C1 C -0.15955(19) 0.27746(18) 0.21824(14) 0.0181(4) Uani 1 1 d
C2 C 0.0426(2) 0.3756(2) 0.22869(16) 0.0260(5) Uani 1 1 d
H2A H 0.026(3) 0.456(3) 0.256(2) 0.035(8) Uiso 1 1 d
H2B H 0.124(2) 0.348(2) 0.2515(16) 0.018(6) Uiso 1 1 d
C3 C 0.0369(2) 0.3826(2) 0.12872(17) 0.0260(5) Uani 1 1 d
H3A H 0.091(3) 0.442(2) 0.1084(17) 0.022(6) Uiso 1 1 d
H3B H 0.062(2) 0.306(2) 0.1038(16) 0.019(6) Uiso 1 1 d
C4 C -0.0935(2) 0.4135(2) 0.10082(15) 0.0231(4) Uani 1 1 d
H4A H -0.103(2) 0.404(2) 0.0365(16) 0.015(6) Uiso 1 1 d
H4B H -0.114(3) 0.498(3) 0.1168(19) 0.032(8) Uiso 1 1 d
C5 C -0.30972(19) 0.33258(19) 0.10601(14) 0.0190(4) Uani 1 1 d
H5A H -0.305(2) 0.349(2) 0.0428(15) 0.012(5) Uiso 1 1 d
H5B H -0.357(2) 0.400(2) 0.1323(17) 0.020(6) Uiso 1 1 d
C6 C -0.3698(2) 0.21330(19) 0.12355(14) 0.0181(4) Uani 1 1 d
H6A H -0.329(2) 0.152(2) 0.0943(15) 0.011(5) Uiso 1 1 d
H6B H -0.454(3) 0.219(2) 0.1041(17) 0.020(6) Uiso 1 1 d
C7 C -0.36854(18) 0.18633(18) 0.22246(13) 0.0167(4) Uani 1 1 d
H7A H -0.425(2) 0.239(2) 0.2517(15) 0.011(5) Uiso 1 1 d
C8 C -0.4096(2) 0.05733(17) 0.23906(14) 0.0176(4) Uani 1 1 d
H8A H -0.348(3) 0.011(2) 0.2047(17) 0.018(6) Uiso 1 1 d
C9 C -0.5408(2) 0.03864(18) 0.20501(14) 0.0190(4) Uani 1 1 d
C10 C -0.5622(2) -0.0388(2) 0.13466(15) 0.0255(5) Uani 1 1 d
H10A H -0.494(3) -0.078(3) 0.1093(18) 0.026(7) Uiso 1 1 d
C11 C -0.6817(3) -0.0562(2) 0.10246(16) 0.0332(6) Uani 1 1 d
H11A H -0.694(3) -0.111(3) 0.053(2) 0.039(8) Uiso 1 1 d
C12 C -0.7801(2) 0.0039(2) 0.13947(17) 0.0316(6) Uani 1 1 d
H12A H -0.860(3) -0.004(3) 0.117(2) 0.043(9) Uiso 1 1 d
C13 C -0.7600(2) 0.0809(2) 0.20992(17) 0.0271(5) Uani 1 1 d
H13A H -0.824(3) 0.117(3) 0.2359(19) 0.030(7) Uiso 1 1 d
C14 C -0.6411(2) 0.0975(2) 0.24276(15) 0.0216(4) Uani 1 1 d
H14A H -0.629(3) 0.146(2) 0.2910(19) 0.027(7) Uiso 1 1 d
C15 C -0.39952(19) 0.01682(18) 0.33491(14) 0.0191(4) Uani 1 1 d
C16 C -0.4359(2) 0.08683(19) 0.40669(15) 0.0218(4) Uani 1 1 d
H16A H -0.458(2) 0.165(2) 0.3944(17) 0.022(6) Uiso 1 1 d
C17 C -0.4351(2) 0.0412(2) 0.49213(16) 0.0277(5) Uani 1 1 d
H17A H -0.463(3) 0.091(3) 0.538(2) 0.039(8) Uiso 1 1 d
C18 C -0.3966(2) -0.0740(2) 0.50744(17) 0.0306(5) Uani 1 1 d
H18A H -0.395(2) -0.107(2) 0.5671(17) 0.023(7) Uiso 1 1 d
C19 C -0.3575(2) -0.1432(2) 0.43745(19) 0.0305(5) Uani 1 1 d
H19A H -0.332(3) -0.223(3) 0.448(2) 0.039(8) Uiso 1 1 d
C20 C -0.3597(2) -0.0988(2) 0.35178(17) 0.0238(5) Uani 1 1 d
H20A H -0.333(2) -0.141(2) 0.3032(17) 0.019(6) Uiso 1 1 d

loop_
_atom_site_aniso_label
_atom_site_aniso_U_11
_atom_site_aniso_U_22
_atom_site_aniso_U_33
_atom_site_aniso_U_23
_atom_site_aniso_U_13
_atom_site_aniso_U_12
Cl1 0.0291(3) 0.0273(3) 0.0254(2) -0.0029(2) -0.0046(2) -0.0034(2)
O1 0.0413(12) 0.0619(14) 0.0319(10) -0.0139(10) 0.0026(9) -0.0139(11)
N1 0.0164(8) 0.0220(8) 0.0194(9) 0.0047(7) -0.0005(7) -0.0019(7)
N2 0.0194(9) 0.0248(9) 0.0242(10) 0.0055(8) 0.0003(7) -0.0033(7)
N3 0.0163(8) 0.0188(8) 0.0210(8) 0.0015(7) 0.0023(7) -0.0011(7)
C1 0.0161(10) 0.0154(9) 0.0228(10) -0.0020(7) 0.0035(8) 0.0004(7)
C2 0.0182(11) 0.0263(11) 0.0333(12) 0.0029(9) 0.0014(9) -0.0052(9)
C3 0.0174(10) 0.0255(11) 0.0352(13) 0.0046(9) 0.0062(9) -0.0028(9)
C4 0.0202(10) 0.0220(10) 0.0272(11) 0.0054(8) 0.0017(9) -0.0044(9)
C5 0.0165(10) 0.0199(9) 0.0204(9) 0.0029(8) 0.0006(7) -0.0003(8)
C6 0.0163(10) 0.0192(9) 0.0187(10) 0.0006(7) 0.0017(7) 0.0007(7)
C7 0.0142(9) 0.0165(9) 0.0194(9) 0.0012(7) 0.0019(7) -0.0002(7)
C8 0.0161(9) 0.0150(8) 0.0218(9) -0.0009(7) 0.0038(8) -0.0004(8)
C9 0.0223(11) 0.0174(9) 0.0174(9) 0.0025(7) 0.0004(8) -0.0042(8)
C10 0.0325(13) 0.0239(10) 0.0202(10) -0.0017(8) 0.0042(9) -0.0077(9)
C11 0.0434(15) 0.0364(13) 0.0198(11) -0.0012(10) -0.0010(10) -0.0204(12)
C12 0.0268(13) 0.0395(13) 0.0286(12) 0.0113(10) -0.0077(10) -0.0154(10)
C13 0.0207(11) 0.0292(11) 0.0316(12) 0.0074(10) -0.0007(9) -0.0032(10)
C14 0.0196(10) 0.0216(10) 0.0238(10) 0.0007(8) 0.0007(8) -0.0022(8)
C15 0.0134(9) 0.0177(9) 0.0263(10) 0.0037(8) -0.0001(8) -0.0026(7)
C16 0.0213(11) 0.0196(10) 0.0245(10) 0.0029(8) -0.0006(8) -0.0034(8)
C17 0.0244(12) 0.0333(12) 0.0255(11) 0.0039(9) -0.0003(9) -0.0072(10)
C18 0.0229(12) 0.0380(13) 0.0309(12) 0.0163(10) -0.0060(10) -0.0072(10)
C19 0.0178(10) 0.0276(11) 0.0461(15) 0.0161(11) -0.0048(10) -0.0003(9)
C20 0.0128(9) 0.0201(10) 0.0385(13) 0.0040(9) 0.0001(9) 0.0004(8)

loop_
_atom_type_symbol
_atom_type_description
_atom_type_scat_dispersion_real
_atom_type_scat_dispersion_imag
_atom_type_scat_source
C C 0.0033 0.0016 'International Tables Vol C Tables 4.2.6.8 and 6.1.1.4'
H H 0.0000 0.0000 'International Tables Vol C Tables 4.2.6.8 and 6.1.1.4'
N N 0.0061 0.0033 'International Tables Vol C Tables 4.2.6.8 and 6.1.1.4'
Cl Cl 0.1484 0.1585 'International Tables Vol C Tables 4.2.6.8 and 6.1.1.4'
O O 0.0106 0.0060 'International Tables Vol C Tables 4.2.6.8 and 6.1.1.4'

loop_
_geom_angle_atom_site_label_1
_geom_angle_atom_site_label_2
_geom_angle_atom_site_label_3
_geom_angle
H1D O1 H1E 114(4)
C1 N1 C7 123.82(18)
C1 N1 H1F 116.8(18)
C7 N1 H1F 116.5(18)
C1 N2 C2 122.64(19)
C1 N2 H2F 115(2)
C2 N2 H2F 120(2)
C1 N3 C5 120.05(17)
C1 N3 C4 121.49(18)
C5 N3 C4 117.36(17)
N3 C1 N2 120.87(19)
N3 C1 N1 121.36(19)
N2 C1 N1 117.70(19)
N2 C2 C3 108.1(2)
N2 C2 H2A 110.6(18)
C3 C2 H2A 110.3(18)
N2 C2 H2B 106.9(14)
C3 C2 H2B 113.4(14)
H2A C2 H2B 108(2)
C4 C3 C2 109.2(2)
C4 C3 H3A 108.8(17)
C2 C3 H3A 109.8(16)
C4 C3 H3B 110.6(15)
C2 C3 H3B 109.1(15)
H3A C3 H3B 109(2)
N3 C4 C3 110.92(18)
N3 C4 H4A 106.0(14)
C3 C4 H4A 110.5(14)
N3 C4 H4B 110.0(17)
C3 C4 H4B 110.8(17)
H4A C4 H4B 109(2)
N3 C5 C6 109.44(17)
N3 C5 H5A 108.3(14)
C6 C5 H5A 111.1(13)
N3 C5 H5B 109.4(14)
C6 C5 H5B 112.5(15)
H5A C5 H5B 106(2)
C5 C6 C7 110.15(17)
C5 C6 H6A 112.0(14)
C7 C6 H6A 108.2(14)
C5 C6 H6B 107.3(15)
C7 C6 H6B 108.7(15)
H6A C6 H6B 110(2)
N1 C7 C6 108.39(16)
N1 C7 C8 109.70(17)
C6 C7 C8 110.19(17)
N1 C7 H7A 110.6(14)
C6 C7 H7A 108.7(14)
C8 C7 H7A 109.3(14)
C15 C8 C9 110.26(17)
C15 C8 C7 114.67(17)
C9 C8 C7 110.12(17)
C15 C8 H8A 107.0(15)
C9 C8 H8A 112.0(15)
C7 C8 H8A 102.5(15)
C14 C9 C10 118.8(2)
C14 C9 C8 121.34(19)
C10 C9 C8 119.9(2)
C11 C10 C9 120.5(2)
C11 C10 H10A 121.3(17)
C9 C10 H10A 118.3(17)
C12 C11 C10 120.3(2)
C12 C11 H11A 121.2(18)
C10 C11 H11A 118.5(18)
C11 C12 C13 119.8(2)
C11 C12 H12A 121(2)
C13 C12 H12A 119(2)
C12 C13 C14 120.1(2)
C12 C13 H13A 120.2(19)
C14 C13 H13A 119.7(19)
C13 C14 C9 120.6(2)
C13 C14 H14A 119.7(17)
C9 C14 H14A 119.7(17)
C20 C15 C16 118.2(2)
C20 C15 C8 118.4(2)
C16 C15 C8 123.19(18)
C17 C16 C15 120.6(2)
C17 C16 H16A 122.5(16)
C15 C16 H16A 116.9(16)
C18 C17 C16 120.3(2)
C18 C17 H17A 122.3(19)
C16 C17 H17A 117.3(19)
C19 C18 C17 119.7(2)
C19 C18 H18A 119.2(16)
C17 C18 H18A 121.1(16)
C18 C19 C20 120.3(2)
C18 C19 H19A 119.2(19)
C20 C19 H19A 120.4(19)
C19 C20 C15 120.8(2)
C19 C20 H20A 123.2(16)
C15 C20 H20A 116.0(16)

loop_
_geom_bond_atom_site_label_1
_geom_bond_atom_site_label_2
_geom_bond_distance
O1 H1D 0.93(4)
O1 H1E 0.88(5)
N1 C1 1.346(3)
N1 C7 1.467(3)
N1 H1F 0.84(3)
N2 C1 1.338(3)
N2 C2 1.459(3)
N2 H2F 0.75(3)
N3 C1 1.335(3)
N3 C5 1.465(3)
N3 C4 1.473(3)
C2 C3 1.512(4)
C2 H2A 1.01(3)
C2 H2B 1.00(3)
C3 C4 1.511(3)
C3 H3A 0.93(3)
C3 H3B 0.98(3)
C4 H4A 0.98(2)
C4 H4B 1.01(3)
C5 C6 1.517(3)
C5 H5A 0.97(2)
C5 H5B 1.00(3)
C6 C7 1.524(3)
C6 H6A 0.93(2)
C6 H6B 0.96(3)
C7 C8 1.542(3)
C7 H7A 0.96(2)
C8 C15 1.521(3)
C8 C9 1.522(3)
C8 H8A 0.99(3)
C9 C14 1.393(3)
C9 C10 1.395(3)
C10 C11 1.394(4)
C10 H10A 0.94(3)
C11 C12 1.379(4)
C11 H11A 0.98(3)
C12 C13 1.390(4)
C12 H12A 0.93(3)
C13 C14 1.391(3)
C13 H13A 0.89(3)
C14 H14A 0.92(3)
C15 C20 1.397(3)
C15 C16 1.397(3)
C16 C17 1.389(3)
C16 H16A 0.93(3)
C17 C18 1.384(4)
C17 H17A 0.94(3)
C18 C19 1.380(4)
C18 H18A 0.97(3)
C19 C20 1.387(4)
C19 H19A 0.95(3)
C20 H20A 0.92(3)

loop_
_geom_torsion_atom_site_label_1
_geom_torsion_atom_site_label_2
_geom_torsion_atom_site_label_3
_geom_torsion_atom_site_label_4
_geom_torsion
C5 N3 C1 N2 -170.83(19)
C4 N3 C1 N2 -3.1(3)
C5 N3 C1 N1 12.3(3)
C4 N3 C1 N1 -179.96(19)
C2 N2 C1 N3 9.0(3)
C2 N2 C1 N1 -174.1(2)
C7 N1 C1 N3 -6.8(3)
C7 N1 C1 N2 176.24(18)
C1 N2 C2 C3 -36.1(3)
N2 C2 C3 C4 56.0(2)
C1 N3 C4 C3 25.9(3)
C5 N3 C4 C3 -166.10(19)
C2 C3 C4 N3 -52.1(3)
C1 N3 C5 C6 -37.6(3)
C4 N3 C5 C6 154.17(18)
N3 C5 C6 C7 56.8(2)
C1 N1 C7 C6 26.8(3)
C1 N1 C7 C8 147.11(19)
C5 C6 C7 N1 -50.7(2)
C5 C6 C7 C8 -170.75(16)
N1 C7 C8 C15 54.9(2)
C6 C7 C8 C15 174.17(18)
N1 C7 C8 C9 179.94(16)
C6 C7 C8 C9 -60.8(2)
C15 C8 C9 C14 62.5(2)
C7 C8 C9 C14 -65.0(2)
C15 C8 C9 C10 -117.5(2)
C7 C8 C9 C10 115.0(2)
C14 C9 C10 C11 0.4(3)
C8 C9 C10 C11 -179.6(2)
C9 C10 C11 C12 0.5(4)
C10 C11 C12 C13 -0.9(4)
C11 C12 C13 C14 0.2(4)
C12 C13 C14 C9 0.7(3)
C10 C9 C14 C13 -1.1(3)
C8 C9 C14 C13 179.0(2)
C9 C8 C15 C20 93.8(2)
C7 C8 C15 C20 -141.26(19)
C9 C8 C15 C16 -81.9(2)
C7 C8 C15 C16 43.1(3)
C20 C15 C16 C17 -1.6(3)
C8 C15 C16 C17 174.1(2)
C15 C16 C17 C18 0.9(3)
C16 C17 C18 C19 0.8(4)
C17 C18 C19 C20 -1.8(4)
C18 C19 C20 C15 1.0(3)
C16 C15 C20 C19 0.7(3)
C8 C15 C20 C19 -175.2(2)
